data_7018767
loop_
_publ_author_name
'Hill, Matthew R.'
'Bastow, Timothy J.'
'Bourgeois, Laure'
'Turner, David R.'
'Seeber, Aaron'
'McBean, Katie'
'Whitfield, Harold J.'

_publ_section_title
;
 A simple route to full structural analysis of biophosphates and their
 application to materials discovery.
;
_journal_issue 18
_journal_name_full 'Dalton transactions (Cambridge, England : 2003)'
_journal_page_first 5497
_journal_page_last 5501
_journal_paper_doi 10.1039/c2dt00023g
_journal_volume 41
_journal_year 2012
_chemical_formula_moiety 'O7 P2, Ba, Ca'
_chemical_formula_sum 'Ba Ca O7 P2'
_chemical_formula_weight 351.36
_chemical_name_systematic
;
?
;
_space_group_IT_number 14
_symmetry_cell_setting monoclinic
_symmetry_space_group_name_Hall '-P 2ybc'
_symmetry_space_group_name_H-M 'P 1 21/c 1'
_atom_sites_solution_hydrogens none
_atom_sites_solution_primary direct
_atom_sites_solution_secondary difmap
_audit_creation_method SHELXL-97
_cell_angle_alpha 90.00
_cell_angle_beta 94.610(5)
_cell_angle_gamma 90.00
_cell_formula_units_Z 8
_cell_length_a 12.065(2)
_cell_length_b 10.583(2)
_cell_length_c 9.515(2)
_cell_measurement_reflns_used 17063
_cell_measurement_temperature 100(2)
_cell_measurement_theta_max 27.08
_cell_measurement_theta_min 1.69
_cell_volume 1211.0(4)
_computing_cell_refinement 'XDS (Kabsch, 1993)'
_computing_data_collection 'BluIce (McPhillips, 2002)'
_computing_data_reduction 'XDS (Kabsch, 1993)'
_computing_structure_refinement 'SHELXL-97 (Sheldrick, 1997)'
_computing_structure_solution 'SHELXS-97 (Sheldrick, 1990)'
_diffrn_ambient_temperature 100(2)
_diffrn_measured_fraction_theta_full 1.000
_diffrn_measured_fraction_theta_max 0.981
_diffrn_measurement_device_type 'ADSC Quantum 315r'
_diffrn_measurement_method 'phi scan'
_diffrn_radiation_monochromator silicon
_diffrn_radiation_source 'Australian Synchrotron 3ID1'
_diffrn_radiation_type synchrotron
_diffrn_radiation_wavelength 0.71079
_diffrn_reflns_av_R_equivalents 0.1747
_diffrn_reflns_av_sigmaI/netI 0.0922
_diffrn_reflns_limit_h_max 14
_diffrn_reflns_limit_h_min -14
_diffrn_reflns_limit_k_max 13
_diffrn_reflns_limit_k_min -13
_diffrn_reflns_limit_l_max 12
_diffrn_reflns_limit_l_min -11
_diffrn_reflns_number 17063
_diffrn_reflns_theta_full 25.00
_diffrn_reflns_theta_max 27.08
_diffrn_reflns_theta_min 1.69
_exptl_absorpt_coefficient_mu 7.919
_exptl_absorpt_correction_T_max 0.9250
_exptl_absorpt_correction_T_min 0.9250
_exptl_absorpt_correction_type multi-scan
_exptl_absorpt_process_details 'XDS (Kabsch, 1993)'
_exptl_crystal_colour colourless
_exptl_crystal_density_diffrn 3.854
_exptl_crystal_density_method 'not measured'
_exptl_crystal_description block
_exptl_crystal_F_000 1296
_exptl_crystal_size_max 0.01
_exptl_crystal_size_mid 0.01
_exptl_crystal_size_min 0.01
_refine_diff_density_max 3.058
_refine_diff_density_min -2.532
_refine_diff_density_rms 0.563
_refine_ls_extinction_coef 0.0136(10)
_refine_ls_extinction_expression Fc^*^=kFc[1+0.001xFc^2^\l^3^/sin(2\q)]^-1/4^
_refine_ls_extinction_method SHELXL
_refine_ls_goodness_of_fit_ref 1.005
_refine_ls_hydrogen_treatment none
_refine_ls_matrix_type full
_refine_ls_number_parameters 200
_refine_ls_number_reflns 2613
_refine_ls_number_restraints 0
_refine_ls_restrained_S_all 1.005
_refine_ls_R_factor_all 0.0754
_refine_ls_R_factor_gt 0.0570
_refine_ls_shift/su_max 0.000
_refine_ls_shift/su_mean 0.000
_refine_ls_structure_factor_coef Fsqd
_refine_ls_weighting_details 'calc w=1/[\s^2^(Fo^2^)+(0.0939P)^2^+0.0000P] where P=(Fo^2^+2Fc^2^)/3'
_refine_ls_weighting_scheme calc
_refine_ls_wR_factor_gt 0.1347
_refine_ls_wR_factor_ref 0.1486
_reflns_number_gt 2060
_reflns_number_total 2613
_reflns_threshold_expression >2sigma(I)
_cod_data_source_file c2dt00023g.txt
_cod_data_source_block final
_cod_depositor_comments
;
The following automatic conversions were performed:

'_exptl_absorpt_correction_type' value 'Multi-scan' changed to
'multi-scan' according to
/home/saulius/struct/CIF-dictionaries/cif_core.dic dictionary named
'cif_core.dic' version 2.4.1 from 2010-06-29.

Automatic conversion script
Id: cif_fix_values 1715 2011-07-08 13:25:40Z adriana 
;
_cod_original_cell_volume 1211.0(3)
_cod_original_sg_symbol_H-M P2(1)/c
_cod_database_code 7018767

loop_
_symmetry_equiv_pos_as_xyz
'x, y, z'
'-x, y+1/2, -z+1/2'
'-x, -y, -z'
'x, -y-1/2, z-1/2'

loop_
_atom_site_label
_atom_site_type_symbol
_atom_site_fract_x
_atom_site_fract_y
_atom_site_fract_z
_atom_site_U_iso_or_equiv
_atom_site_adp_type
_atom_site_occupancy
_atom_site_symmetry_multiplicity
_atom_site_calc_flag
Ba1 Ba 0.34356(5) 0.30840(6) 0.90789(6) 0.0098(2) Uani 1 1 d
Ba2 Ba 0.08429(5) 0.01314(6) 0.72517(6) 0.0091(2) Uani 1 1 d
Ca1 Ca 0.21673(15) 0.6539(2) 0.8270(2) 0.0081(4) Uani 1 1 d
Ca2 Ca 0.65182(16) 0.07652(19) 1.0107(2) 0.0081(4) Uani 1 1 d
P1 P 0.5022(2) 0.5928(3) 0.7568(3) 0.0076(5) Uani 1 1 d
P2 P 0.6568(2) 0.3955(3) 0.8834(3) 0.0078(5) Uani 1 1 d
P3 P 0.1588(2) 0.3610(3) 0.6128(3) 0.0077(5) Uani 1 1 d
P4 P -0.0604(2) 0.2713(3) 0.4705(3) 0.0077(5) Uani 1 1 d
O1 O 0.5487(6) 0.7089(7) 0.8278(8) 0.0126(16) Uani 1 1 d
O2 O 0.3768(6) 0.5743(7) 0.7437(7) 0.0102(15) Uani 1 1 d
O3 O 0.5466(6) 0.5767(7) 0.6105(8) 0.0104(15) Uani 1 1 d
O4 O 0.5412(6) 0.4697(7) 0.8513(8) 0.0104(15) Uani 1 1 d
O5 O 0.6201(6) 0.2866(7) 0.9684(8) 0.0121(16) Uani 1 1 d
O6 O 0.7038(6) 0.3639(7) 0.7439(8) 0.0113(15) Uani 1 1 d
O7 O 0.7360(6) 0.4822(7) 0.9697(8) 0.0109(15) Uani 1 1 d
O8 O 0.2245(6) 0.4020(7) 0.4909(8) 0.0120(15) Uani 1 1 d
O9 O 0.1904(6) 0.2306(7) 0.6617(8) 0.0114(15) Uani 1 1 d
O10 O 0.1604(6) 0.4553(7) 0.7332(8) 0.0112(15) Uani 1 1 d
O11 O 0.0305(6) 0.3646(7) 0.5482(8) 0.0103(15) Uani 1 1 d
O12 O -0.0525(6) 0.2827(7) 0.3129(8) 0.0107(15) Uani 1 1 d
O13 O -0.1684(6) 0.3228(8) 0.5196(8) 0.0121(16) Uani 1 1 d
O14 O -0.0418(6) 0.1375(7) 0.5218(8) 0.0130(16) Uani 1 1 d

loop_
_atom_site_aniso_label
_atom_site_aniso_U_11
_atom_site_aniso_U_22
_atom_site_aniso_U_33
_atom_site_aniso_U_23
_atom_site_aniso_U_13
_atom_site_aniso_U_12
Ba1 0.0069(3) 0.0105(4) 0.0121(4) -0.0008(2) -0.0001(2) 0.0003(2)
Ba2 0.0051(3) 0.0101(4) 0.0120(4) 0.0000(2) -0.0003(2) 0.0002(2)
Ca1 0.0024(9) 0.0095(10) 0.0124(10) -0.0005(8) 0.0005(7) -0.0002(7)
Ca2 0.0045(9) 0.0088(10) 0.0109(10) -0.0006(8) 0.0000(7) -0.0012(8)
P1 0.0038(11) 0.0099(12) 0.0091(12) -0.0005(11) 0.0001(9) -0.0003(10)
P2 0.0034(11) 0.0084(12) 0.0116(13) 0.0003(11) 0.0007(9) -0.0006(9)
P3 0.0053(11) 0.0088(13) 0.0087(12) 0.0007(10) -0.0012(9) -0.0012(9)
P4 0.0036(11) 0.0097(13) 0.0100(13) -0.0005(11) 0.0014(9) -0.0014(9)
O1 0.012(4) 0.011(4) 0.016(4) 0.004(3) 0.005(3) 0.001(3)
O2 0.003(3) 0.017(4) 0.011(4) 0.000(3) 0.000(3) 0.000(3)
O3 0.006(3) 0.017(4) 0.009(3) 0.003(3) 0.005(3) -0.003(3)
O4 0.005(3) 0.010(4) 0.017(4) -0.001(3) 0.003(3) 0.000(3)
O5 0.012(4) 0.009(4) 0.016(4) -0.003(3) 0.001(3) 0.004(3)
O6 0.005(3) 0.012(4) 0.017(4) -0.007(3) 0.000(3) 0.000(3)
O7 0.008(4) 0.011(4) 0.013(4) 0.001(3) -0.004(3) -0.004(3)
O8 0.010(4) 0.011(4) 0.016(4) 0.005(3) 0.005(3) 0.002(3)
O9 0.004(3) 0.012(4) 0.017(4) -0.001(3) -0.003(3) -0.002(3)
O10 0.003(3) 0.015(4) 0.014(4) 0.001(3) -0.002(3) -0.003(3)
O11 0.009(3) 0.010(4) 0.011(4) 0.001(3) -0.005(3) -0.001(3)
O12 0.007(3) 0.017(4) 0.010(4) -0.006(3) 0.005(3) -0.004(3)
O13 0.005(3) 0.020(4) 0.012(4) 0.003(3) 0.004(3) 0.004(3)
O14 0.009(4) 0.010(4) 0.020(4) 0.001(3) 0.001(3) 0.004(3)

loop_
_atom_type_symbol
_atom_type_description
_atom_type_scat_dispersion_real
_atom_type_scat_dispersion_imag
_atom_type_scat_source
Ba Ba -0.2820 2.2960 'International Tables Vol C Tables 4.2.6.8 and 6.1.1.4'
Ca Ca 0.2290 0.3080 'International Tables Vol C Tables 4.2.6.8 and 6.1.1.4'
O O 0.0106 0.0060 'International Tables Vol C Tables 4.2.6.8 and 6.1.1.4'
P P 0.1023 0.0942 'International Tables Vol C Tables 4.2.6.8 and 6.1.1.4'

loop_
_geom_angle_atom_site_label_1
_geom_angle_atom_site_label_2
_geom_angle_atom_site_label_3
_geom_angle
_geom_angle_site_symmetry_1
_geom_angle_site_symmetry_3
O7 Ba1 O1 79.6(2) 3_667 3_667
O7 Ba1 O8 108.7(2) 3_667 4_566
O1 Ba1 O8 84.5(2) 3_667 4_566
O7 Ba1 O3 158.0(2) 3_667 2_646
O1 Ba1 O3 78.9(2) 3_667 2_646
O8 Ba1 O3 65.0(2) 4_566 2_646
O7 Ba1 O1 146.1(2) 3_667 2_646
O1 Ba1 O1 118.6(2) 3_667 2_646
O8 Ba1 O1 101.7(2) 4_566 2_646
O3 Ba1 O1 52.1(2) 2_646 2_646
O7 Ba1 O9 110.1(2) 3_667 .
O1 Ba1 O9 157.0(2) 3_667 .
O8 Ba1 O9 72.7(2) 4_566 .
O3 Ba1 O9 88.6(2) 2_646 .
O1 Ba1 O9 65.0(2) 2_646 .
O7 Ba1 O4 85.8(2) 3_667 .
O1 Ba1 O4 83.0(2) 3_667 .
O8 Ba1 O4 158.8(2) 4_566 .
O3 Ba1 O4 95.7(2) 2_646 .
O1 Ba1 O4 69.8(2) 2_646 .
O9 Ba1 O4 117.7(2) . .
O7 Ba1 O10 63.6(2) 3_667 .
O1 Ba1 O10 142.7(2) 3_667 .
O8 Ba1 O10 101.1(2) 4_566 .
O3 Ba1 O10 137.0(2) 2_646 .
O1 Ba1 O10 96.5(2) 2_646 .
O9 Ba1 O10 48.9(2) . .
O4 Ba1 O10 99.3(2) . .
O7 Ba1 O9 62.2(2) 3_667 4_566
O1 Ba1 O9 63.7(2) 3_667 4_566
O8 Ba1 O9 48.7(2) 4_566 4_566
O3 Ba1 O9 103.9(2) 2_646 4_566
O1 Ba1 O9 150.3(2) 2_646 4_566
O9 Ba1 O9 101.50(19) . 4_566
O4 Ba1 O9 136.4(2) . 4_566
O10 Ba1 O9 92.29(19) . 4_566
O7 Ba1 O2 64.0(2) 3_667 .
O1 Ba1 O2 115.4(2) 3_667 .
O8 Ba1 O2 155.29(19) 4_566 .
O3 Ba1 O2 130.5(2) 2_646 .
O1 Ba1 O2 82.1(2) 2_646 .
O9 Ba1 O2 87.38(19) . .
O4 Ba1 O2 45.25(18) . .
O10 Ba1 O2 54.26(18) . .
O9 Ba1 O2 125.24(19) 4_566 .
O14 Ba2 O9 71.2(2) . .
O14 Ba2 O14 68.2(3) . 3_556
O9 Ba2 O14 110.3(2) . 3_556
O14 Ba2 O12 62.6(2) . 4_566
O9 Ba2 O12 73.8(2) . 4_566
O14 Ba2 O12 126.0(2) 3_556 4_566
O14 Ba2 O7 90.2(2) . 2_646
O9 Ba2 O7 65.0(2) . 2_646
O14 Ba2 O7 61.2(2) 3_556 2_646
O12 Ba2 O7 136.4(2) 4_566 2_646
O14 Ba2 O6 138.8(2) . 2_646
O9 Ba2 O6 93.1(2) . 2_646
O14 Ba2 O6 83.2(2) 3_556 2_646
O12 Ba2 O6 150.4(2) 4_566 2_646
O7 Ba2 O6 49.2(2) 2_646 2_646
O14 Ba2 O8 133.6(2) . 4_566
O9 Ba2 O8 72.4(2) . 4_566
O14 Ba2 O8 153.5(2) 3_556 4_566
O12 Ba2 O8 80.3(2) 4_566 4_566
O7 Ba2 O8 99.48(19) 2_646 4_566
O6 Ba2 O8 70.3(2) 2_646 4_566
O14 Ba2 O10 72.4(2) . 2_546
O9 Ba2 O10 132.1(2) . 2_546
O14 Ba2 O10 83.3(2) 3_556 2_546
O12 Ba2 O10 62.2(2) 4_566 2_546
O7 Ba2 O10 144.4(2) 2_646 2_546
O6 Ba2 O10 134.7(2) 2_646 2_546
O8 Ba2 O10 115.14(19) 4_566 2_546
O14 Ba2 O11 119.3(2) . 2_546
O9 Ba2 O11 146.1(2) . 2_546
O14 Ba2 O11 103.3(2) 3_556 2_546
O12 Ba2 O11 83.1(2) 4_566 2_546
O7 Ba2 O11 140.2(2) 2_646 2_546
O6 Ba2 O11 95.18(19) 2_646 2_546
O8 Ba2 O11 79.72(19) 4_566 2_546
O10 Ba2 O11 47.01(19) 2_546 2_546
O14 Ba2 O12 110.1(2) . 3_556
O9 Ba2 O12 149.7(2) . 3_556
O14 Ba2 O12 48.8(2) 3_556 3_556
O12 Ba2 O12 134.93(9) 4_566 3_556
O7 Ba2 O12 84.73(19) 2_646 3_556
O6 Ba2 O12 65.52(19) 2_646 3_556
O8 Ba2 O12 115.9(2) 4_566 3_556
O10 Ba2 O12 73.1(2) 2_546 3_556
O11 Ba2 O12 61.31(19) 2_546 3_556
O14 Ba2 O13 163.5(2) . 2_546
O9 Ba2 O13 124.4(2) . 2_546
O14 Ba2 O13 107.1(2) 3_556 2_546
O12 Ba2 O13 113.5(2) 4_566 2_546
O7 Ba2 O13 101.39(19) 2_646 2_546
O6 Ba2 O13 52.31(19) 2_646 2_546
O8 Ba2 O13 56.41(19) 4_566 2_546
O10 Ba2 O13 91.47(19) 2_546 2_546
O11 Ba2 O13 45.06(18) 2_546 2_546
O12 Ba2 O13 60.11(19) 3_556 2_546
O2 Ca1 O10 76.6(3) . .
O2 Ca1 O12 126.2(3) . 3_566
O10 Ca1 O12 80.7(3) . 3_566
O2 Ca1 O13 136.9(3) . 2_556
O10 Ca1 O13 144.4(3) . 2_556
O12 Ca1 O13 84.2(3) 3_566 2_556
O2 Ca1 O7 84.7(3) . 3_667
O10 Ca1 O7 79.4(3) . 3_667
O12 Ca1 O7 137.4(3) 3_566 3_667
O13 Ca1 O7 90.6(3) 2_556 3_667
O2 Ca1 O6 83.3(3) . 2_656
O10 Ca1 O6 141.6(3) . 2_656
O12 Ca1 O6 85.4(2) 3_566 2_656
O13 Ca1 O6 68.0(3) 2_556 2_656
O7 Ca1 O6 131.2(2) 3_667 2_656
O2 Ca1 O14 152.6(3) . 2_556
O10 Ca1 O14 86.0(2) . 2_556
O12 Ca1 O14 70.2(2) 3_566 2_556
O13 Ca1 O14 58.5(2) 2_556 2_556
O7 Ca1 O14 71.2(2) 3_667 2_556
O6 Ca1 O14 122.4(2) 2_656 2_556
O2 Ca1 O5 75.7(2) . 3_667
O10 Ca1 O5 130.1(2) . 3_667
O12 Ca1 O5 148.2(3) 3_566 3_667
O13 Ca1 O5 66.0(2) 2_556 3_667
O7 Ca1 O5 57.4(2) 3_667 3_667
O6 Ca1 O5 73.8(2) 2_656 3_667
O14 Ca1 O5 100.8(2) 2_556 3_667
O5 Ca2 O3 131.7(3) . 4_566
O5 Ca2 O6 86.2(3) . 4_566
O3 Ca2 O6 85.0(3) 4_566 4_566
O5 Ca2 O8 148.4(3) . 2_646
O3 Ca2 O8 79.8(3) 4_566 2_646
O6 Ca2 O8 95.5(3) 4_566 2_646
O5 Ca2 O13 73.4(3) . 4_666
O3 Ca2 O13 144.9(3) 4_566 4_666
O6 Ca2 O13 71.1(3) 4_566 4_666
O8 Ca2 O13 77.3(3) 2_646 4_666
O5 Ca2 O2 79.9(3) . 2_646
O3 Ca2 O2 111.5(3) 4_566 2_646
O6 Ca2 O2 163.0(3) 4_566 2_646
O8 Ca2 O2 91.5(3) 2_646 2_646
O13 Ca2 O2 95.5(2) 4_666 2_646
O5 Ca2 O3 77.5(3) . 2_646
O3 Ca2 O3 70.3(3) 4_566 2_646
O6 Ca2 O3 126.4(3) 4_566 2_646
O8 Ca2 O3 124.1(3) 2_646 2_646
O13 Ca2 O3 144.8(3) 4_666 2_646
O2 Ca2 O3 59.9(2) 2_646 2_646
O1 P1 O2 118.6(5) . .
O1 P1 O3 110.8(4) . .
O2 P1 O3 109.1(4) . .
O1 P1 O4 109.1(4) . .
O2 P1 O4 100.6(4) . .
O3 P1 O4 107.7(4) . .
O5 P2 O7 112.0(4) . .
O5 P2 O6 116.7(4) . .
O7 P2 O6 110.1(4) . .
O5 P2 O4 100.9(4) . .
O7 P2 O4 107.8(4) . .
O6 P2 O4 108.7(4) . .
O9 P3 O10 112.6(4) . .
O9 P3 O8 111.4(4) . .
O10 P3 O8 114.3(4) . .
O9 P3 O11 110.6(4) . .
O10 P3 O11 103.0(4) . .
O8 P3 O11 104.2(4) . .
O14 P4 O12 112.0(4) . .
O14 P4 O13 110.2(4) . .
O12 P4 O13 113.5(4) . .
O14 P4 O11 110.4(4) . .
O12 P4 O11 108.1(4) . .
O13 P4 O11 102.0(4) . .
P1 O1 Ba1 119.6(4) . 3_667
P1 O1 Ba1 97.2(4) . 2_656
Ba1 O1 Ba1 121.9(3) 3_667 2_656
P1 O2 Ca1 141.3(5) . .
P1 O2 Ca2 98.2(4) . 2_656
Ca1 O2 Ca2 106.5(3) . 2_656
P1 O2 Ba1 103.4(3) . .
Ca1 O2 Ba1 90.7(2) . .
Ca2 O2 Ba1 118.3(3) 2_656 .
P1 O3 Ca2 133.8(4) . 4_565
P1 O3 Ca2 91.5(3) . 2_656
Ca2 O3 Ca2 109.7(3) 4_565 2_656
P1 O3 Ba1 99.2(4) . 2_656
Ca2 O3 Ba1 108.1(3) 4_565 2_656
Ca2 O3 Ba1 113.6(3) 2_656 2_656
P2 O4 P1 134.6(5) . .
P2 O4 Ba1 112.1(4) . .
P1 O4 Ba1 110.7(3) . .
P2 O5 Ca2 142.3(5) . .
P2 O5 Ca1 88.8(3) . 3_667
Ca2 O5 Ca1 89.9(2) . 3_667
P2 O6 Ca2 132.6(4) . 4_565
P2 O6 Ca1 126.9(4) . 2_646
Ca2 O6 Ca1 93.5(3) 4_565 2_646
P2 O6 Ba2 100.0(3) . 2_656
Ca2 O6 Ba2 96.4(3) 4_565 2_656
Ca1 O6 Ba2 98.6(2) 2_646 2_656
P2 O7 Ca1 99.7(4) . 3_667
P2 O7 Ba1 119.8(4) . 3_667
Ca1 O7 Ba1 102.1(3) 3_667 3_667
P2 O7 Ba2 100.8(4) . 2_656
Ca1 O7 Ba2 115.0(3) 3_667 2_656
Ba1 O7 Ba2 118.5(3) 3_667 2_656
P3 O8 Ca2 126.4(4) . 2_656
P3 O8 Ba1 107.4(4) . 4_565
Ca2 O8 Ba1 106.3(3) 2_656 4_565
P3 O8 Ba2 115.2(4) . 4_565
Ca2 O8 Ba2 94.1(2) 2_656 4_565
Ba1 O8 Ba2 105.2(2) 4_565 4_565
P3 O9 Ba2 137.4(4) . .
P3 O9 Ba1 96.7(3) . .
Ba2 O9 Ba1 109.4(3) . .
P3 O9 Ba1 91.9(4) . 4_565
Ba2 O9 Ba1 111.7(2) . 4_565
Ba1 O9 Ba1 105.7(2) . 4_565
P3 O10 Ca1 148.9(5) . .
P3 O10 Ba2 105.9(3) . 2_556
Ca1 O10 Ba2 91.4(2) . 2_556
P3 O10 Ba1 92.3(3) . .
Ca1 O10 Ba1 94.2(2) . .
Ba2 O10 Ba1 133.4(3) 2_556 .
P4 O11 P3 139.0(5) . .
P4 O11 Ba2 107.8(3) . 2_556
P3 O11 Ba2 102.5(3) . 2_556
P4 O12 Ca1 117.3(4) . 3_566
P4 O12 Ba2 115.4(4) . 4_565
Ca1 O12 Ba2 95.5(3) 3_566 4_565
P4 O12 Ba2 91.0(3) . 3_556
Ca1 O12 Ba2 97.3(2) 3_566 3_556
Ba2 O12 Ba2 140.7(3) 4_565 3_556
P4 O13 Ca1 100.1(4) . 2_546
P4 O13 Ca2 159.7(4) . 4_465
Ca1 O13 Ca2 95.1(3) 2_546 4_465
P4 O13 Ba2 103.1(4) . 2_556
Ca1 O13 Ba2 94.8(2) 2_546 2_556
Ca2 O13 Ba2 88.8(2) 4_465 2_556
P4 O14 Ca1 90.6(3) . 2_546
P4 O14 Ba2 138.5(4) . .
Ca1 O14 Ba2 94.0(2) 2_546 .
P4 O14 Ba2 104.2(4) . 3_556
Ca1 O14 Ba2 112.6(3) 2_546 3_556
Ba2 O14 Ba2 111.8(3) . 3_556

loop_
_geom_bond_atom_site_label_1
_geom_bond_atom_site_label_2
_geom_bond_distance
_geom_bond_site_symmetry_2
Ba1 O7 2.714(8) 3_667
Ba1 O1 2.743(8) 3_667
Ba1 O8 2.798(7) 4_566
Ba1 O3 2.799(7) 2_646
Ba1 O1 2.880(8) 2_646
Ba1 O9 2.980(7) .
Ba1 O4 3.016(7) .
Ba1 O10 3.078(7) .
Ba1 O9 3.184(8) 4_566
Ba1 O2 3.259(8) .
Ba2 O14 2.705(7) .
Ba2 O9 2.725(8) .
Ba2 O14 2.852(8) 3_556
Ba2 O12 2.883(7) 4_566
Ba2 O7 2.982(8) 2_646
Ba2 O6 3.000(7) 2_646
Ba2 O8 3.062(7) 4_566
Ba2 O10 3.071(7) 2_546
Ba2 O11 3.086(8) 2_546
Ba2 O12 3.171(8) 3_556
Ba2 O13 3.254(8) 2_546
Ca1 O2 2.305(7) .
Ca1 O10 2.362(8) .
Ca1 O12 2.393(8) 3_566
Ca1 O13 2.409(8) 2_556
Ca1 O7 2.442(8) 3_667
Ca1 O6 2.533(8) 2_656
Ca1 O14 2.654(8) 2_556
Ca1 O5 2.729(8) 3_667
Ca2 O5 2.287(8) .
Ca2 O3 2.310(8) 4_566
Ca2 O6 2.344(8) 4_566
Ca2 O8 2.375(8) 2_646
Ca2 O13 2.412(7) 4_666
Ca2 O2 2.418(7) 2_646
Ca2 O3 2.573(7) 2_646
P1 O1 1.489(8) .
P1 O2 1.521(7) .
P1 O3 1.541(7) .
P1 O4 1.631(8) .
P2 O5 1.495(8) .
P2 O7 1.518(7) .
P2 O6 1.521(8) .
P2 O4 1.609(7) .
P3 O9 1.495(8) .
P3 O10 1.518(8) .
P3 O8 1.520(8) .
P3 O11 1.619(7) .
P4 O14 1.509(8) .
P4 O12 1.515(8) .
P4 O13 1.521(7) .
P4 O11 1.610(7) .
O1 Ba1 2.743(8) 3_667
O1 Ba1 2.880(8) 2_656
O2 Ca2 2.418(7) 2_656
O3 Ca2 2.310(8) 4_565
O3 Ca2 2.573(7) 2_656
O3 Ba1 2.799(7) 2_656
O5 Ca1 2.729(8) 3_667
O6 Ca2 2.344(8) 4_565
O6 Ca1 2.533(8) 2_646
O6 Ba2 3.000(7) 2_656
O7 Ca1 2.442(8) 3_667
O7 Ba1 2.714(8) 3_667
O7 Ba2 2.982(8) 2_656
O8 Ca2 2.375(8) 2_656
O8 Ba1 2.798(7) 4_565
O8 Ba2 3.062(7) 4_565
O9 Ba1 3.184(8) 4_565
O10 Ba2 3.071(7) 2_556
O11 Ba2 3.086(8) 2_556
O12 Ca1 2.393(8) 3_566
O12 Ba2 2.883(7) 4_565
O12 Ba2 3.171(8) 3_556
O13 Ca1 2.409(8) 2_546
O13 Ca2 2.412(7) 4_465
O13 Ba2 3.254(8) 2_556
O14 Ca1 2.654(8) 2_546
O14 Ba2 2.852(8) 3_556
